data_7716308
loop_
_publ_author_name
'Dunes, Gabriel'
'Cordier, Marie'
'Kahlal, Samia'
'Pollnitz, Alpar'
'Saillard, Jean-Yves'
'Silvestru, Cristian'
'Sarazin, Yann'

_publ_section_title
;
 C--H Bond Activation at Antimony(III): Synthesis and Reactivity of
 Sb(III)-Oxyaryl Species
;
_journal_name_full 'Dalton Transactions'
_journal_paper_doi 10.1039/D4DT01400F
_journal_year 2024
_chemical_compound_source 'synthesis as described'
_chemical_formula_moiety 'C26 H39 N2 O Sb'
_chemical_formula_sum 'C26 H39 N2 O Sb'
_chemical_formula_weight 517.34
_space_group_crystal_system triclinic
_space_group_IT_number 2
_space_group_name_Hall '-P 1'
_space_group_name_H-M_alt 'P -1'
_atom_sites_solution_hydrogens geom
_atom_sites_solution_primary dual
_audit_update_record
;
2024-02-28 deposited with the CCDC.	2024-05-31 downloaded from the CCDC.
;
_cell_angle_alpha 107.461(3)
_cell_angle_beta 93.163(3)
_cell_angle_gamma 113.351(3)
_cell_formula_units_Z 2
_cell_length_a 9.8727(10)
_cell_length_b 10.5653(9)
_cell_length_c 14.2599(14)
_cell_measurement_reflns_used 9896
_cell_measurement_temperature 150(2)
_cell_measurement_theta_max 27.4754
_cell_measurement_theta_min 2.2927
_cell_measurement_wavelength 0.710730
_cell_volume 1276.7(2)
_computing_cell_refinement 'APEX3 (Bruker, 2015)'
_computing_data_collection 'Bruker APEX3 (Bruker, 2015)'
_computing_data_reduction 'SAINT (Bruker, 2014)'
_computing_molecular_graphics
;
   'SXGRAPH (L. Farrugia, 1999), Mercury (CSD, 2020)'
;
_computing_publication_material 'CRYSCALC (T. Roisnel, local program, ver. 2023)'
_computing_structure_refinement 'SHELXL-2018_3 (Sheldrick, 2018)'
_computing_structure_solution 'SHELXT 2018_2 (Sheldrick, 2018)'
_diffrn_ambient_temperature 150(2)
_diffrn_detector CMOS-PHOTON70
_diffrn_detector_area_resol_mean 7.39
_diffrn_measured_fraction_theta_full 0.998
_diffrn_measured_fraction_theta_max 0.996
_diffrn_measurement_device_type 'D8 VENTURE Bruker AXS'
_diffrn_measurement_method 'rotation images'
_diffrn_orient_matrix_UB_11 0.1104354
_diffrn_orient_matrix_UB_12 0.0452596
_diffrn_orient_matrix_UB_13 0.0007235
_diffrn_orient_matrix_UB_21 0.0216785
_diffrn_orient_matrix_UB_22 0.0289224
_diffrn_orient_matrix_UB_23 0.0746446
_diffrn_orient_matrix_UB_31 0.0026179
_diffrn_orient_matrix_UB_32 -0.0961170
_diffrn_orient_matrix_UB_33 -0.0073745
_diffrn_radiation_monochromator 'multilayer monochromator'
_diffrn_radiation_probe x-ray
_diffrn_radiation_source 'Incoatec microfocus sealed tube'
_diffrn_radiation_type MoK\a
_diffrn_radiation_wavelength 0.71073
_diffrn_reflns_av_R_equivalents 0.0263
_diffrn_reflns_av_unetI/netI 0.0183
_diffrn_reflns_limit_h_max 12
_diffrn_reflns_limit_h_min -12
_diffrn_reflns_limit_k_max 13
_diffrn_reflns_limit_k_min -12
_diffrn_reflns_limit_l_max 18
_diffrn_reflns_limit_l_min -18
_diffrn_reflns_number 31990
_diffrn_reflns_theta_full 25.242
_diffrn_reflns_theta_max 27.481
_diffrn_reflns_theta_min 2.242
_diffrn_source_current 1.00
_diffrn_source_power 50.0
_diffrn_source_voltage 50.00
_exptl_absorpt_coefficient_mu 1.099
_exptl_absorpt_correction_T_max 0.896
_exptl_absorpt_correction_T_min 0.781
_exptl_absorpt_correction_type multi-scan
_exptl_absorpt_process_details
;
  [Sheldrick, G.M. (2014). SADABS Bruker AXS Inc., Madison, Wisconsin, USA]
;
_exptl_crystal_colour yellow
_exptl_crystal_density_diffrn 1.346
_exptl_crystal_description prism
_exptl_crystal_F_000 536
_exptl_crystal_size_max 0.400
_exptl_crystal_size_mid 0.280
_exptl_crystal_size_min 0.100
_refine_diff_density_max 0.319
_refine_diff_density_min -0.272
_refine_diff_density_rms 0.045
_refine_ls_extinction_method none
_refine_ls_goodness_of_fit_ref 1.069
_refine_ls_hydrogen_treatment constr
_refine_ls_matrix_type full
_refine_ls_number_parameters 281
_refine_ls_number_reflns 5840
_refine_ls_number_restraints 0
_refine_ls_restrained_S_all 1.069
_refine_ls_R_factor_all 0.0171
_refine_ls_R_factor_gt 0.0158
_refine_ls_shift/su_max 0.004
_refine_ls_shift/su_mean 0.000
_refine_ls_structure_factor_coef Fsqd
_refine_ls_weighting_details 'w=1/[\s^2^(Fo^2^)+(0.0171P)^2^+0.4073P] where P=(Fo^2^+2Fc^2^)/3'
_refine_ls_weighting_scheme calc
_refine_ls_wR_factor_gt 0.0388
_refine_ls_wR_factor_ref 0.0394
_reflns_number_gt 5583
_reflns_number_total 5840
_reflns_threshold_expression >2sigma(I)
_cod_data_source_file d4dt01400f3.cif
_cod_data_source_block 3
_cod_database_code 7716308

loop_
_space_group_symop_operation_xyz
'x, y, z'
'-x, -y, -z'

loop_
_atom_site_label
_atom_site_type_symbol
_atom_site_fract_x
_atom_site_fract_y
_atom_site_fract_z
_atom_site_U_iso_or_equiv
_atom_site_adp_type
_atom_site_occupancy
_atom_site_site_symmetry_order
_atom_site_calc_flag
_atom_site_refinement_flags_posn
_atom_site_refinement_flags_adp
_atom_site_refinement_flags_occupancy
_atom_site_disorder_assembly
_atom_site_disorder_group
Sb1 Sb 0.73898(2) 0.65696(2) 0.26984(2) 0.01911(3) Uani 1 1 d . . . . .
O1 O 0.09785(11) 0.18492(10) 0.22849(9) 0.0328(2) Uani 1 1 d . . . . .
N1 N 0.71832(12) 0.75721(12) 0.13864(8) 0.0235(2) Uani 1 1 d . . . . .
N2 N 0.74483(12) 0.68067(12) 0.44600(8) 0.0221(2) Uani 1 1 d . . . . .
C1 C 0.71878(13) 0.85350(13) 0.34092(9) 0.0196(2) Uani 1 1 d . . . . .
C2 C 0.74708(14) 0.95549(14) 0.29307(10) 0.0227(3) Uani 1 1 d . . . . .
C3 C 0.73856(15) 1.08723(15) 0.34141(11) 0.0278(3) Uani 1 1 d . . . . .
H3 H 0.756658 1.158057 0.309687 0.033 Uiso 1 1 calc R U . . .
C4 C 0.70347(16) 1.11426(15) 0.43615(11) 0.0297(3) Uani 1 1 d . . . . .
H4 H 0.697352 1.203982 0.468761 0.036 Uiso 1 1 calc R U . . .
C5 C 0.67715(15) 1.01285(15) 0.48415(10) 0.0271(3) Uani 1 1 d . . . . .
H5 H 0.654319 1.033452 0.549323 0.032 Uiso 1 1 calc R U . . .
C6 C 0.68447(14) 0.88060(14) 0.43605(9) 0.0215(2) Uani 1 1 d . . . . .
C7 C 0.79183(16) 0.91988(15) 0.19251(10) 0.0280(3) Uani 1 1 d . . . . .
H7A H 0.760583 0.968931 0.152199 0.034 Uiso 1 1 calc R U . . .
H7B H 0.902590 0.956800 0.201970 0.034 Uiso 1 1 calc R U . . .
C8 C 0.79947(18) 0.71128(18) 0.06093(11) 0.0351(3) Uani 1 1 d . . . . .
H8A H 0.749754 0.603931 0.028363 0.053 Uiso 1 1 calc R U . . .
H8B H 0.903710 0.742120 0.092196 0.053 Uiso 1 1 calc R U . . .
H8C H 0.798707 0.757364 0.010756 0.053 Uiso 1 1 calc R U . . .
C9 C 0.56128(16) 0.71054(15) 0.09227(10) 0.0281(3) Uani 1 1 d . . . . .
H9A H 0.559708 0.744463 0.035530 0.042 Uiso 1 1 calc R U . . .
H9B H 0.512112 0.753207 0.141946 0.042 Uiso 1 1 calc R U . . .
H9C H 0.507521 0.602889 0.068478 0.042 Uiso 1 1 calc R U . . .
C10 C 0.65202(15) 0.76030(15) 0.47969(10) 0.0243(3) Uani 1 1 d . . . . .
H10A H 0.674862 0.803742 0.553850 0.029 Uiso 1 1 calc R U . . .
H10B H 0.543984 0.690581 0.457838 0.029 Uiso 1 1 calc R U . . .
C11 C 0.90236(16) 0.77045(16) 0.50132(11) 0.0306(3) Uani 1 1 d . . . . .
H11A H 0.942946 0.864511 0.490114 0.046 Uiso 1 1 calc R U . . .
H11B H 0.962960 0.717535 0.477349 0.046 Uiso 1 1 calc R U . . .
H11C H 0.905563 0.788805 0.573161 0.046 Uiso 1 1 calc R U . . .
C12 C 0.68381(16) 0.53754(15) 0.46086(11) 0.0285(3) Uani 1 1 d . . . . .
H12A H 0.681840 0.553640 0.532028 0.043 Uiso 1 1 calc R U . . .
H12B H 0.747719 0.487515 0.439277 0.043 Uiso 1 1 calc R U . . .
H12C H 0.581350 0.476447 0.421147 0.043 Uiso 1 1 calc R U . . .
C13 C 0.51472(13) 0.50176(13) 0.23583(9) 0.0190(2) Uani 1 1 d . . . . .
C14 C 0.48609(14) 0.35252(13) 0.20597(9) 0.0191(2) Uani 1 1 d . . . . .
H14 H 0.566372 0.326763 0.191030 0.023 Uiso 1 1 calc R U . . .
C15 C 0.34617(14) 0.24193(13) 0.19747(9) 0.0182(2) Uani 1 1 d . . . . .
C16 C 0.22289(14) 0.27998(13) 0.22290(9) 0.0200(2) Uani 1 1 d . . . . .
C17 C 0.24900(13) 0.43176(13) 0.24122(9) 0.0176(2) Uani 1 1 d . . . . .
C18 C 0.39257(13) 0.53681(13) 0.25105(9) 0.0180(2) Uani 1 1 d . . . . .
H18 H 0.409619 0.636807 0.268816 0.022 Uiso 1 1 calc R U . . .
C19 C 0.31751(16) 0.07951(13) 0.16133(9) 0.0226(3) Uani 1 1 d . . . . .
C20 C 0.45521(19) 0.05876(16) 0.12980(12) 0.0348(3) Uani 1 1 d . . . . .
H20A H 0.538412 0.108530 0.187998 0.052 Uiso 1 1 calc R U . . .
H20B H 0.485257 0.100995 0.077588 0.052 Uiso 1 1 calc R U . . .
H20C H 0.430117 -0.046536 0.103639 0.052 Uiso 1 1 calc R U . . .
C21 C 0.18783(18) -0.00948(15) 0.06942(10) 0.0323(3) Uani 1 1 d . . . . .
H21A H 0.218682 0.022427 0.013064 0.049 Uiso 1 1 calc R U . . .
H21B H 0.099496 0.006834 0.085494 0.049 Uiso 1 1 calc R U . . .
H21C H 0.162627 -0.114460 0.051085 0.049 Uiso 1 1 calc R U . . .
C22 C 0.2785(2) 0.01554(16) 0.24486(11) 0.0371(4) Uani 1 1 d . . . . .
H22A H 0.251765 -0.090102 0.218585 0.056 Uiso 1 1 calc R U . . .
H22B H 0.193140 0.030670 0.269021 0.056 Uiso 1 1 calc R U . . .
H22C H 0.365705 0.065176 0.300371 0.056 Uiso 1 1 calc R U . . .
C23 C 0.11529(14) 0.47204(13) 0.24744(9) 0.0199(2) Uani 1 1 d . . . . .
C24 C -0.00707(16) 0.37286(17) 0.15213(11) 0.0329(3) Uani 1 1 d . . . . .
H24A H -0.093802 0.395988 0.157351 0.049 Uiso 1 1 calc R U . . .
H24B H -0.038658 0.269412 0.144793 0.049 Uiso 1 1 calc R U . . .
H24C H 0.033275 0.389990 0.093516 0.049 Uiso 1 1 calc R U . . .
C25 C 0.04739(16) 0.45304(16) 0.33916(11) 0.0287(3) Uani 1 1 d . . . . .
H25A H 0.121305 0.523685 0.400483 0.043 Uiso 1 1 calc R U . . .
H25B H 0.020300 0.352658 0.337957 0.043 Uiso 1 1 calc R U . . .
H25C H -0.042856 0.470635 0.337698 0.043 Uiso 1 1 calc R U . . .
C26 C 0.16141(16) 0.63159(15) 0.25456(12) 0.0308(3) Uani 1 1 d . . . . .
H26A H 0.236411 0.698285 0.316207 0.046 Uiso 1 1 calc R U . . .
H26B H 0.072730 0.651828 0.255639 0.046 Uiso 1 1 calc R U . . .
H26C H 0.204614 0.646804 0.196397 0.046 Uiso 1 1 calc R U . . .

loop_
_atom_site_aniso_label
_atom_site_aniso_U_11
_atom_site_aniso_U_22
_atom_site_aniso_U_33
_atom_site_aniso_U_23
_atom_site_aniso_U_13
_atom_site_aniso_U_12
Sb1 0.01305(4) 0.01879(5) 0.02309(5) 0.00557(3) 0.00502(3) 0.00568(3)
O1 0.0250(5) 0.0168(4) 0.0524(6) 0.0118(4) 0.0153(5) 0.0041(4)
N1 0.0221(5) 0.0226(5) 0.0206(5) 0.0066(4) 0.0061(4) 0.0051(4)
N2 0.0188(5) 0.0215(5) 0.0237(5) 0.0089(4) 0.0029(4) 0.0059(4)
C1 0.0140(5) 0.0172(6) 0.0210(6) 0.0039(5) 0.0010(4) 0.0026(4)
C2 0.0162(6) 0.0187(6) 0.0237(6) 0.0056(5) -0.0008(5) 0.0005(5)
C3 0.0248(7) 0.0190(6) 0.0317(7) 0.0081(5) -0.0031(5) 0.0033(5)
C4 0.0290(7) 0.0205(6) 0.0330(7) 0.0013(5) -0.0006(6) 0.0110(5)
C5 0.0262(7) 0.0257(7) 0.0241(6) 0.0023(5) 0.0034(5) 0.0111(5)
C6 0.0162(6) 0.0211(6) 0.0219(6) 0.0049(5) 0.0021(5) 0.0051(5)
C7 0.0283(7) 0.0217(6) 0.0250(7) 0.0092(5) 0.0055(5) 0.0011(5)
C8 0.0379(8) 0.0380(8) 0.0291(7) 0.0119(6) 0.0174(6) 0.0148(7)
C9 0.0274(7) 0.0267(7) 0.0231(6) 0.0070(5) -0.0005(5) 0.0070(6)
C10 0.0251(6) 0.0269(7) 0.0211(6) 0.0089(5) 0.0086(5) 0.0105(5)
C11 0.0229(7) 0.0306(7) 0.0318(7) 0.0114(6) -0.0030(5) 0.0060(6)
C12 0.0286(7) 0.0262(7) 0.0328(7) 0.0160(6) 0.0082(6) 0.0096(6)
C13 0.0154(5) 0.0154(5) 0.0224(6) 0.0046(5) 0.0032(4) 0.0046(4)
C14 0.0206(6) 0.0188(6) 0.0188(6) 0.0042(5) 0.0035(4) 0.0111(5)
C15 0.0238(6) 0.0143(5) 0.0164(5) 0.0049(4) 0.0025(4) 0.0088(5)
C16 0.0203(6) 0.0150(6) 0.0215(6) 0.0055(4) 0.0038(5) 0.0052(5)
C17 0.0169(6) 0.0159(5) 0.0197(6) 0.0057(4) 0.0037(4) 0.0071(4)
C18 0.0187(6) 0.0130(5) 0.0211(6) 0.0051(4) 0.0040(4) 0.0063(4)
C19 0.0347(7) 0.0149(6) 0.0173(6) 0.0041(5) 0.0042(5) 0.0112(5)
C20 0.0475(9) 0.0242(7) 0.0372(8) 0.0055(6) 0.0100(7) 0.0236(7)
C21 0.0429(8) 0.0181(6) 0.0236(7) 0.0013(5) -0.0003(6) 0.0064(6)
C22 0.0689(11) 0.0228(7) 0.0274(7) 0.0130(6) 0.0145(7) 0.0239(7)
C23 0.0168(6) 0.0175(6) 0.0244(6) 0.0058(5) 0.0041(5) 0.0076(5)
C24 0.0233(7) 0.0389(8) 0.0310(7) 0.0040(6) -0.0012(6) 0.0149(6)
C25 0.0264(7) 0.0326(7) 0.0331(7) 0.0142(6) 0.0133(6) 0.0158(6)
C26 0.0244(7) 0.0258(7) 0.0514(9) 0.0178(6) 0.0136(6) 0.0161(6)

loop_
_atom_type_symbol
_atom_type_description
_atom_type_scat_dispersion_real
_atom_type_scat_dispersion_imag
_atom_type_scat_source
C C 0.0033 0.0016 'International Tables Vol C Tables 4.2.6.8 and 6.1.1.4'
H H 0.0000 0.0000 'International Tables Vol C Tables 4.2.6.8 and 6.1.1.4'
N N 0.0061 0.0033 'International Tables Vol C Tables 4.2.6.8 and 6.1.1.4'
O O 0.0106 0.0060 'International Tables Vol C Tables 4.2.6.8 and 6.1.1.4'
Sb Sb -0.5866 1.5461 'International Tables Vol C Tables 4.2.6.8 and 6.1.1.4'

loop_
_geom_angle_atom_site_label_1
_geom_angle_atom_site_label_2
_geom_angle_atom_site_label_3
_geom_angle
_geom_angle_site_symmetry_1
_geom_angle_site_symmetry_3
_geom_angle_publ_flag
C13 Sb1 C1 101.02(5) . . ?
C13 Sb1 N2 89.09(4) . . ?
C1 Sb1 N2 74.16(4) . . ?
C13 Sb1 N1 96.54(4) . . ?
C1 Sb1 N1 73.94(4) . . ?
N2 Sb1 N1 148.10(4) . . ?
C9 N1 C8 109.78(11) . . ?
C9 N1 C7 109.56(11) . . ?
C8 N1 C7 111.69(11) . . ?
C9 N1 Sb1 113.01(8) . . ?
C8 N1 Sb1 108.87(9) . . ?
C7 N1 Sb1 103.84(8) . . ?
C12 N2 C11 109.82(11) . . ?
C12 N2 C10 110.77(10) . . ?
C11 N2 C10 110.28(11) . . ?
C12 N2 Sb1 113.18(8) . . ?
C11 N2 Sb1 108.40(8) . . ?
C10 N2 Sb1 104.25(7) . . ?
C2 C1 C6 121.64(12) . . ?
C2 C1 Sb1 118.93(9) . . ?
C6 C1 Sb1 119.35(9) . . ?
C1 C2 C3 118.93(12) . . ?
C1 C2 C7 117.76(12) . . ?
C3 C2 C7 123.26(12) . . ?
C4 C3 C2 119.57(13) . . ?
C4 C3 H3 120.2 . . ?
C2 C3 H3 120.2 . . ?
C5 C4 C3 121.29(13) . . ?
C5 C4 H4 119.4 . . ?
C3 C4 H4 119.4 . . ?
C4 C5 C6 119.46(13) . . ?
C4 C5 H5 120.3 . . ?
C6 C5 H5 120.3 . . ?
C1 C6 C5 119.11(12) . . ?
C1 C6 C10 117.05(11) . . ?
C5 C6 C10 123.81(12) . . ?
N1 C7 C2 109.62(10) . . ?
N1 C7 H7A 109.7 . . ?
C2 C7 H7A 109.7 . . ?
N1 C7 H7B 109.7 . . ?
C2 C7 H7B 109.7 . . ?
H7A C7 H7B 108.2 . . ?
N1 C8 H8A 109.5 . . ?
N1 C8 H8B 109.5 . . ?
H8A C8 H8B 109.5 . . ?
N1 C8 H8C 109.5 . . ?
H8A C8 H8C 109.5 . . ?
H8B C8 H8C 109.5 . . ?
N1 C9 H9A 109.5 . . ?
N1 C9 H9B 109.5 . . ?
H9A C9 H9B 109.5 . . ?
N1 C9 H9C 109.5 . . ?
H9A C9 H9C 109.5 . . ?
H9B C9 H9C 109.5 . . ?
N2 C10 C6 110.01(10) . . ?
N2 C10 H10A 109.7 . . ?
C6 C10 H10A 109.7 . . ?
N2 C10 H10B 109.7 . . ?
C6 C10 H10B 109.7 . . ?
H10A C10 H10B 108.2 . . ?
N2 C11 H11A 109.5 . . ?
N2 C11 H11B 109.5 . . ?
H11A C11 H11B 109.5 . . ?
N2 C11 H11C 109.5 . . ?
H11A C11 H11C 109.5 . . ?
H11B C11 H11C 109.5 . . ?
N2 C12 H12A 109.5 . . ?
N2 C12 H12B 109.5 . . ?
H12A C12 H12B 109.5 . . ?
N2 C12 H12C 109.5 . . ?
H12A C12 H12C 109.5 . . ?
H12B C12 H12C 109.5 . . ?
C18 C13 C14 117.84(11) . . ?
C18 C13 Sb1 124.35(9) . . ?
C14 C13 Sb1 117.44(9) . . ?
C15 C14 C13 122.72(11) . . ?
C15 C14 H14 118.6 . . ?
C13 C14 H14 118.6 . . ?
C14 C15 C16 119.33(11) . . ?
C14 C15 C19 121.37(11) . . ?
C16 C15 C19 119.30(11) . . ?
O1 C16 C17 121.39(11) . . ?
O1 C16 C15 121.57(11) . . ?
C17 C16 C15 117.04(11) . . ?
C18 C17 C16 119.59(11) . . ?
C18 C17 C23 120.91(11) . . ?
C16 C17 C23 119.49(10) . . ?
C17 C18 C13 122.54(11) . . ?
C17 C18 H18 118.7 . . ?
C13 C18 H18 118.7 . . ?
C20 C19 C22 107.14(12) . . ?
C20 C19 C15 112.24(11) . . ?
C22 C19 C15 110.73(10) . . ?
C20 C19 C21 107.21(11) . . ?
C22 C19 C21 109.66(12) . . ?
C15 C19 C21 109.75(11) . . ?
C19 C20 H20A 109.5 . . ?
C19 C20 H20B 109.5 . . ?
H20A C20 H20B 109.5 . . ?
C19 C20 H20C 109.5 . . ?
H20A C20 H20C 109.5 . . ?
H20B C20 H20C 109.5 . . ?
C19 C21 H21A 109.5 . . ?
C19 C21 H21B 109.5 . . ?
H21A C21 H21B 109.5 . . ?
C19 C21 H21C 109.5 . . ?
H21A C21 H21C 109.5 . . ?
H21B C21 H21C 109.5 . . ?
C19 C22 H22A 109.5 . . ?
C19 C22 H22B 109.5 . . ?
H22A C22 H22B 109.5 . . ?
C19 C22 H22C 109.5 . . ?
H22A C22 H22C 109.5 . . ?
H22B C22 H22C 109.5 . . ?
C26 C23 C25 107.65(11) . . ?
C26 C23 C24 107.25(12) . . ?
C25 C23 C24 108.96(11) . . ?
C26 C23 C17 111.89(10) . . ?
C25 C23 C17 111.41(11) . . ?
C24 C23 C17 109.56(10) . . ?
C23 C24 H24A 109.5 . . ?
C23 C24 H24B 109.5 . . ?
H24A C24 H24B 109.5 . . ?
C23 C24 H24C 109.5 . . ?
H24A C24 H24C 109.5 . . ?
H24B C24 H24C 109.5 . . ?
C23 C25 H25A 109.5 . . ?
C23 C25 H25B 109.5 . . ?
H25A C25 H25B 109.5 . . ?
C23 C25 H25C 109.5 . . ?
H25A C25 H25C 109.5 . . ?
H25B C25 H25C 109.5 . . ?
C23 C26 H26A 109.5 . . ?
C23 C26 H26B 109.5 . . ?
H26A C26 H26B 109.5 . . ?
C23 C26 H26C 109.5 . . ?
H26A C26 H26C 109.5 . . ?
H26B C26 H26C 109.5 . . ?

loop_
_geom_bond_atom_site_label_1
_geom_bond_atom_site_label_2
_geom_bond_distance
_geom_bond_site_symmetry_2
_geom_bond_publ_flag
Sb1 C13 2.0862(12) . ?
Sb1 C1 2.1134(13) . ?
Sb1 N2 2.4436(11) . ?
Sb1 N1 2.4458(11) . ?
O1 C16 1.2708(16) . ?
N1 C9 1.4728(17) . ?
N1 C8 1.4795(18) . ?
N1 C7 1.4926(17) . ?
N2 C12 1.4760(17) . ?
N2 C11 1.4788(17) . ?
N2 C10 1.4817(17) . ?
C1 C2 1.3885(18) . ?
C1 C6 1.3898(18) . ?
C2 C3 1.3939(19) . ?
C2 C7 1.5070(19) . ?
C3 C4 1.388(2) . ?
C3 H3 0.9500 . ?
C4 C5 1.387(2) . ?
C4 H4 0.9500 . ?
C5 C6 1.3923(19) . ?
C5 H5 0.9500 . ?
C6 C10 1.5097(18) . ?
C7 H7A 0.9900 . ?
C7 H7B 0.9900 . ?
C8 H8A 0.9800 . ?
C8 H8B 0.9800 . ?
C8 H8C 0.9800 . ?
C9 H9A 0.9800 . ?
C9 H9B 0.9800 . ?
C9 H9C 0.9800 . ?
C10 H10A 0.9900 . ?
C10 H10B 0.9900 . ?
C11 H11A 0.9800 . ?
C11 H11B 0.9800 . ?
C11 H11C 0.9800 . ?
C12 H12A 0.9800 . ?
C12 H12B 0.9800 . ?
C12 H12C 0.9800 . ?
C13 C18 1.4047(17) . ?
C13 C14 1.4063(17) . ?
C14 C15 1.3803(17) . ?
C14 H14 0.9500 . ?
C15 C16 1.4572(18) . ?
C15 C19 1.5358(16) . ?
C16 C17 1.4559(17) . ?
C17 C18 1.3777(17) . ?
C17 C23 1.5386(17) . ?
C18 H18 0.9500 . ?
C19 C20 1.531(2) . ?
C19 C22 1.5334(18) . ?
C19 C21 1.5369(18) . ?
C20 H20A 0.9800 . ?
C20 H20B 0.9800 . ?
C20 H20C 0.9800 . ?
C21 H21A 0.9800 . ?
C21 H21B 0.9800 . ?
C21 H21C 0.9800 . ?
C22 H22A 0.9800 . ?
C22 H22B 0.9800 . ?
C22 H22C 0.9800 . ?
C23 C26 1.5306(18) . ?
C23 C25 1.5323(18) . ?
C23 C24 1.5379(18) . ?
C24 H24A 0.9800 . ?
C24 H24B 0.9800 . ?
C24 H24C 0.9800 . ?
C25 H25A 0.9800 . ?
C25 H25B 0.9800 . ?
C25 H25C 0.9800 . ?
C26 H26A 0.9800 . ?
C26 H26B 0.9800 . ?
C26 H26C 0.9800 . ?

loop_
_geom_torsion_atom_site_label_1
_geom_torsion_atom_site_label_2
_geom_torsion_atom_site_label_3
_geom_torsion_atom_site_label_4
_geom_torsion
_geom_torsion_site_symmetry_1
_geom_torsion_site_symmetry_2
_geom_torsion_site_symmetry_3
_geom_torsion_site_symmetry_4
_geom_torsion_publ_flag
C6 C1 C2 C3 -0.95(18) . . . . ?
Sb1 C1 C2 C3 -177.92(9) . . . . ?
C6 C1 C2 C7 176.63(11) . . . . ?
Sb1 C1 C2 C7 -0.34(15) . . . . ?
C1 C2 C3 C4 0.55(19) . . . . ?
C7 C2 C3 C4 -176.89(12) . . . . ?
C2 C3 C4 C5 0.3(2) . . . . ?
C3 C4 C5 C6 -0.7(2) . . . . ?
C2 C1 C6 C5 0.53(18) . . . . ?
Sb1 C1 C6 C5 177.49(9) . . . . ?
C2 C1 C6 C10 178.53(11) . . . . ?
Sb1 C1 C6 C10 -4.51(15) . . . . ?
C4 C5 C6 C1 0.29(19) . . . . ?
C4 C5 C6 C10 -177.57(12) . . . . ?
C9 N1 C7 C2 80.09(14) . . . . ?
C8 N1 C7 C2 -158.04(12) . . . . ?
Sb1 N1 C7 C2 -40.89(12) . . . . ?
C1 C2 C7 N1 31.47(16) . . . . ?
C3 C2 C7 N1 -151.05(12) . . . . ?
C12 N2 C10 C6 -162.63(11) . . . . ?
C11 N2 C10 C6 75.60(13) . . . . ?
Sb1 N2 C10 C6 -40.57(11) . . . . ?
C1 C6 C10 N2 33.67(15) . . . . ?
C5 C6 C10 N2 -148.42(12) . . . . ?
C18 C13 C14 C15 -4.21(19) . . . . ?
Sb1 C13 C14 C15 169.10(9) . . . . ?
C13 C14 C15 C16 -1.76(18) . . . . ?
C13 C14 C15 C19 177.97(11) . . . . ?
C14 C15 C16 O1 -171.01(12) . . . . ?
C19 C15 C16 O1 9.25(18) . . . . ?
C14 C15 C16 C17 9.27(17) . . . . ?
C19 C15 C16 C17 -170.47(11) . . . . ?
O1 C16 C17 C18 169.19(12) . . . . ?
C15 C16 C17 C18 -11.09(17) . . . . ?
O1 C16 C17 C23 -11.90(18) . . . . ?
C15 C16 C17 C23 167.82(11) . . . . ?
C16 C17 C18 C13 5.47(19) . . . . ?
C23 C17 C18 C13 -173.43(11) . . . . ?
C14 C13 C18 C17 2.30(19) . . . . ?
Sb1 C13 C18 C17 -170.50(9) . . . . ?
C14 C15 C19 C20 -4.47(17) . . . . ?
C16 C15 C19 C20 175.27(11) . . . . ?
C14 C15 C19 C22 115.22(14) . . . . ?
C16 C15 C19 C22 -65.04(16) . . . . ?
C14 C15 C19 C21 -123.58(13) . . . . ?
C16 C15 C19 C21 56.16(15) . . . . ?
C18 C17 C23 C26 5.65(17) . . . . ?
C16 C17 C23 C26 -173.25(12) . . . . ?
C18 C17 C23 C25 -114.91(13) . . . . ?
C16 C17 C23 C25 66.19(14) . . . . ?
C18 C17 C23 C24 124.45(13) . . . . ?
C16 C17 C23 C24 -54.45(15) . . . . ?
